data_7235037
loop_
_publ_author_name
'Yuqiao Zhou'
'Liling Cao'
'Chensheng Lin'
'Min Luo'
'Tao Yan'
'Ning Ye'
'Wendan Cheng'

_publ_section_title
;
 AMgPO4.6H2O (A = Rb, Cs): strong SHG responses originated from orderly
 PO4 groups
;
_journal_name_full 'Journal of Materials Chemistry C'
_journal_page_first 9219
_journal_page_last 9226
_journal_paper_doi 10.1039/C6TC03295H
_journal_volume 4
_journal_year 2016
_chemical_formula_sum 'Cs H12 Mg O10 P'
_chemical_formula_weight 360.29
_space_group_IT_number 186
_space_group_name_Hall 'P 6c -2c'
_space_group_name_H-M_alt 'P 63 m c'
_symmetry_cell_setting hexagonal
_symmetry_space_group_name_H-M 'P 63 m c'
_atom_sites_solution_hydrogens geom
_atom_sites_solution_primary direct
_atom_sites_solution_secondary difmap
_cell_angle_alpha 90.00
_cell_angle_beta 90.00
_cell_angle_gamma 120.00
_cell_formula_units_Z 2
_cell_length_a 6.9099(3)
_cell_length_b 6.9099(3)
_cell_length_c 11.9332(11)
_cell_measurement_reflns_used 458
_cell_measurement_temperature 293(2)
_cell_measurement_theta_max 27.4701
_cell_measurement_theta_min 2.3025
_cell_volume 493.44(5)
_computing_cell_refinement 'CrystalClear (Rigaku Inc., 2008)'
_computing_data_collection 'CrystalClear (Rigaku Inc., 2008)'
_computing_data_reduction 'CrystalClear (Rigaku Inc., 2008)'
_computing_molecular_graphics 'SHELXL-97 (Sheldrick, 1997)'
_computing_publication_material 'SHELXL-97 (Sheldrick, 1997)'
_computing_structure_refinement 'SHELXL-97 (Sheldrick, 1997)'
_computing_structure_solution 'SHELXS-97 (Sheldrick, 1990)'
_diffrn_ambient_temperature 293(2)
_diffrn_detector_area_resol_mean 14.6306
_diffrn_measured_fraction_theta_full 0.955
_diffrn_measured_fraction_theta_max 0.955
_diffrn_measurement_device_type CCD
_diffrn_measurement_method
; 
Mercury70 (2x2 bin mode) 
;
_diffrn_radiation_monochromator graphite
_diffrn_radiation_source 'fine-focus sealed tube'
_diffrn_radiation_type MoK\a
_diffrn_radiation_wavelength 0.71073
_diffrn_reflns_av_R_equivalents 0.0162
_diffrn_reflns_av_sigmaI/netI 0.0137
_diffrn_reflns_limit_h_max 8
_diffrn_reflns_limit_h_min -8
_diffrn_reflns_limit_k_max 7
_diffrn_reflns_limit_k_min -8
_diffrn_reflns_limit_l_max 13
_diffrn_reflns_limit_l_min -14
_diffrn_reflns_number 2767
_diffrn_reflns_theta_full 27.23
_diffrn_reflns_theta_max 27.23
_diffrn_reflns_theta_min 3.40
_diffrn_standards_decay_% 0
_diffrn_standards_interval_count none
_diffrn_standards_interval_time none
_exptl_absorpt_coefficient_mu 4.008
_exptl_absorpt_correction_T_max 1.0000
_exptl_absorpt_correction_T_min 0.8418
_exptl_absorpt_correction_type multi-scan
_exptl_crystal_colour colorless
_exptl_crystal_density_diffrn 2.425
_exptl_crystal_density_method 'not measured'
_exptl_crystal_description block
_exptl_crystal_F_000 348
_exptl_crystal_size_max 0.2000
_exptl_crystal_size_mid 0.0500
_exptl_crystal_size_min 0.0200
_refine_diff_density_max 0.301
_refine_diff_density_min -0.331
_refine_diff_density_rms 0.041
_refine_ls_abs_structure_details 'Flack H D (1983), Acta Cryst. A39, 876-881'
_refine_ls_abs_structure_Flack 0.01(2)
_refine_ls_extinction_coef 0.0089(11)
_refine_ls_extinction_expression Fc^*^=kFc[1+0.001xFc^2^\l^3^/sin(2\q)]^-1/4^
_refine_ls_extinction_method SHELXL
_refine_ls_goodness_of_fit_ref 1.010
_refine_ls_hydrogen_treatment mixed
_refine_ls_matrix_type full
_refine_ls_number_parameters 39
_refine_ls_number_reflns 434
_refine_ls_number_restraints 5
_refine_ls_restrained_S_all 1.006
_refine_ls_R_factor_all 0.0163
_refine_ls_R_factor_gt 0.0154
_refine_ls_shift/su_max 0.000
_refine_ls_shift/su_mean 0.000
_refine_ls_structure_factor_coef Fsqd
_refine_ls_weighting_details 'calc w=1/[\s^2^(Fo^2^)+(0.0140P)^2^+0.3000P] where P=(Fo^2^+2Fc^2^)/3'
_refine_ls_weighting_scheme calc
_refine_ls_wR_factor_gt 0.0316
_refine_ls_wR_factor_ref 0.0319
_reflns_number_gt 419
_reflns_number_total 434
_reflns_threshold_expression >2sigma(I)
_cod_data_source_file J-Mater-Chem-C-2016-4-9219.cif
_cod_data_source_block x
_cod_depositor_comments
;
The following automatic conversions were performed:

data item '_exptl_absorpt_correction_type' value 'Multi-scan' was
changed to 'multi-scan' in accordance with the built-in table derived
from the CIF Core dictionary named 'cif_core.dic' version 2.4.5 last
updated on 2014-11-21.

data item '_symmetry_cell_setting' value 'Hexagonal' was changed to
'hexagonal' in accordance with the built-in table derived from the
CIF Core dictionary named 'cif_core.dic' version 2.4.5 last updated
on 2014-11-21.

Automatic conversion script
Id: cif_fix_values 6909 2019-04-08 15:41:33Z antanas 
;
_cod_original_sg_symbol_H-M P63mc
_cod_database_code 7235037

loop_
_symmetry_equiv_pos_as_xyz
'x, y, z'
'-y, x-y, z'
'-x+y, -x, z'
'-x, -y, z+1/2'
'y, -x+y, z+1/2'
'x-y, x, z+1/2'
'-y, -x, z'
'-x+y, y, z'
'x, x-y, z'
'y, x, z+1/2'
'x-y, -y, z+1/2'
'-x, -x+y, z+1/2'

loop_
_atom_site_label
_atom_site_type_symbol
_atom_site_fract_x
_atom_site_fract_y
_atom_site_fract_z
_atom_site_U_iso_or_equiv
_atom_site_adp_type
_atom_site_occupancy
_atom_site_symmetry_multiplicity
_atom_site_calc_flag
_atom_site_refinement_flags
_atom_site_disorder_assembly
_atom_site_disorder_group
Cs1 Cs 0.3333 0.6667 0.26429(4) 0.04375(18) Uani 1 6 d S . .
Mg1 Mg 0.6667 0.3333 0.38856(16) 0.0186(4) Uani 1 6 d S . .
O3 O 0.5231(2) 0.0462(4) 0.4882(2) 0.0368(6) Uani 1 2 d SD . .
H3 H 0.595(6) -0.010(7) 0.512(4) 0.055 Uiso 1 1 d D . .
O4 O 0.81266(19) 0.6253(4) 0.29664(18) 0.0353(7) Uani 1 2 d SD . .
H4A H 0.8714(19) 0.743(4) 0.334(3) 0.053 Uiso 1 2 d SD . .
H4B H 0.822(3) 0.644(6) 0.2286(9) 0.053 Uiso 1 2 d SD . .
P1 P 0.0000 0.0000 0.54456(10) 0.0160(3) Uani 1 6 d S . .
O1 O 0.12147(16) 0.2429(3) 0.5860(2) 0.0232(4) Uani 1 2 d S . .
O2 O 0.0000 0.0000 0.4151(3) 0.0239(10) Uani 1 6 d S . .

loop_
_atom_site_aniso_label
_atom_site_aniso_U_11
_atom_site_aniso_U_22
_atom_site_aniso_U_33
_atom_site_aniso_U_23
_atom_site_aniso_U_13
_atom_site_aniso_U_12
Cs1 0.04100(18) 0.04100(18) 0.0492(3) 0.000 0.000 0.02050(9)
Mg1 0.0201(6) 0.0201(6) 0.0157(10) 0.000 0.000 0.0100(3)
O3 0.0271(9) 0.0417(17) 0.0465(17) 0.0217(13) 0.0109(6) 0.0208(8)
O4 0.0559(12) 0.0220(11) 0.0166(16) 0.0035(9) 0.0018(4) 0.0110(6)
P1 0.0176(4) 0.0176(4) 0.0129(8) 0.000 0.000 0.00879(18)
O1 0.0283(8) 0.0181(9) 0.0197(11) -0.0028(9) -0.0014(5) 0.0090(5)
O2 0.0286(16) 0.0286(16) 0.014(3) 0.000 0.000 0.0143(8)

loop_
_atom_type_symbol
_atom_type_description
_atom_type_scat_dispersion_real
_atom_type_scat_dispersion_imag
_atom_type_scat_source
O O 0.0106 0.0060 'International Tables Vol C Tables 4.2.6.8 and 6.1.1.4'
H H 0.0000 0.0000 'International Tables Vol C Tables 4.2.6.8 and 6.1.1.4'
Mg Mg 0.0486 0.0363 'International Tables Vol C Tables 4.2.6.8 and 6.1.1.4'
P P 0.1023 0.0942 'International Tables Vol C Tables 4.2.6.8 and 6.1.1.4'
Cs Cs -0.3680 2.1192 'International Tables Vol C Tables 4.2.6.8 and 6.1.1.4'

loop_
_geom_angle_atom_site_label_1
_geom_angle_atom_site_label_2
_geom_angle_atom_site_label_3
_geom_angle
_geom_angle_site_symmetry_1
_geom_angle_site_symmetry_3
O4 Cs1 O4 51.46(7) 2_665 3_675
O4 Cs1 O4 67.72(7) 2_665 1_455
O4 Cs1 O4 118.790(13) 3_675 1_455
O4 Cs1 O4 118.790(14) 2_665 3_565
O4 Cs1 O4 164.88(7) 3_675 3_565
O4 Cs1 O4 51.46(7) 1_455 3_565
O4 Cs1 O4 118.790(14) 2_665 .
O4 Cs1 O4 67.72(7) 3_675 .
O4 Cs1 O4 164.88(7) 1_455 .
O4 Cs1 O4 118.790(13) 3_565 .
O4 Cs1 O4 164.88(7) 2_665 2_655
O4 Cs1 O4 118.790(14) 3_675 2_655
O4 Cs1 O4 118.790(14) 1_455 2_655
O4 Cs1 O4 67.72(7) 3_565 2_655
O4 Cs1 O4 51.46(7) . 2_655
O4 Cs1 O3 48.45(5) 2_665 1_565
O4 Cs1 O3 48.45(5) 3_675 1_565
O4 Cs1 O3 87.80(4) 1_455 1_565
O4 Cs1 O3 116.65(5) 3_565 1_565
O4 Cs1 O3 87.80(4) . 1_565
O4 Cs1 O3 116.65(5) 2_655 1_565
O4 Cs1 O3 87.80(4) 2_665 2
O4 Cs1 O3 116.65(5) 3_675 2
O4 Cs1 O3 48.45(5) 1_455 2
O4 Cs1 O3 48.45(5) 3_565 2
O4 Cs1 O3 116.65(5) . 2
O4 Cs1 O3 87.80(4) 2_655 2
O3 Cs1 O3 68.22(6) 1_565 2
O4 Cs1 O3 116.65(5) 2_665 3_665
O4 Cs1 O3 87.80(4) 3_675 3_665
O4 Cs1 O3 116.65(5) 1_455 3_665
O4 Cs1 O3 87.80(4) 3_565 3_665
O4 Cs1 O3 48.45(5) . 3_665
O4 Cs1 O3 48.45(5) 2_655 3_665
O3 Cs1 O3 68.22(6) 1_565 3_665
O3 Cs1 O3 68.22(6) 2 3_665
O4 Cs1 O3 97.53(3) 2_665 5_564
O4 Cs1 O3 118.61(4) 3_675 5_564
O4 Cs1 O3 71.62(5) 1_455 5_564
O4 Cs1 O3 71.62(5) 3_565 5_564
O4 Cs1 O3 118.61(4) . 5_564
O4 Cs1 O3 97.53(3) 2_655 5_564
O3 Cs1 O3 145.63(2) 1_565 5_564
O3 Cs1 O3 112.093(12) 2 5_564
O3 Cs1 O3 145.63(2) 3_665 5_564
O4 Cs1 O3 71.62(5) 2_665 4_664
O4 Cs1 O3 71.62(5) 3_675 4_664
O4 Cs1 O3 97.53(3) 1_455 4_664
O4 Cs1 O3 118.61(4) 3_565 4_664
O4 Cs1 O3 97.53(3) . 4_664
O4 Cs1 O3 118.61(4) 2_655 4_664
O3 Cs1 O3 112.093(12) 1_565 4_664
O3 Cs1 O3 145.63(2) 2 4_664
O3 Cs1 O3 145.63(2) 3_665 4_664
O3 Cs1 O3 47.23(6) 5_564 4_664
O4 Cs1 O3 118.61(4) 2_665 6_554
O4 Cs1 O3 97.53(3) 3_675 6_554
O4 Cs1 O3 118.61(4) 1_455 6_554
O4 Cs1 O3 97.53(3) 3_565 6_554
O4 Cs1 O3 71.62(5) . 6_554
O4 Cs1 O3 71.62(5) 2_655 6_554
O3 Cs1 O3 145.63(2) 1_565 6_554
O3 Cs1 O3 145.63(2) 2 6_554
O3 Cs1 O3 112.093(12) 3_665 6_554
O3 Cs1 O3 47.23(6) 5_564 6_554
O3 Cs1 O3 47.23(6) 4_664 6_554
O4 Mg1 O4 94.35(11) 3_665 2_655
O4 Mg1 O4 94.35(11) 3_665 .
O4 Mg1 O4 94.35(11) 2_655 .
O4 Mg1 O3 87.39(7) 3_665 2_655
O4 Mg1 O3 177.43(14) 2_655 2_655
O4 Mg1 O3 87.39(7) . 2_655
O4 Mg1 O3 87.39(7) 3_665 .
O4 Mg1 O3 87.39(7) 2_655 .
O4 Mg1 O3 177.43(14) . .
O3 Mg1 O3 90.81(14) 2_655 .
O4 Mg1 O3 177.43(14) 3_665 3_665
O4 Mg1 O3 87.39(7) 2_655 3_665
O4 Mg1 O3 87.39(7) . 3_665
O3 Mg1 O3 90.81(14) 2_655 3_665
O3 Mg1 O3 90.81(14) . 3_665
O4 Mg1 Cs1 54.395(14) 3_665 1_545
O4 Mg1 Cs1 54.395(14) 2_655 1_545
O4 Mg1 Cs1 127.49(10) . 1_545
O3 Mg1 Cs1 125.708(11) 2_655 1_545
O3 Mg1 Cs1 55.08(9) . 1_545
O3 Mg1 Cs1 125.708(11) 3_665 1_545
O4 Mg1 Cs1 54.395(14) 3_665 1_655
O4 Mg1 Cs1 127.49(10) 2_655 1_655
O4 Mg1 Cs1 54.395(14) . 1_655
O3 Mg1 Cs1 55.08(9) 2_655 1_655
O3 Mg1 Cs1 125.708(11) . 1_655
O3 Mg1 Cs1 125.708(11) 3_665 1_655
Cs1 Mg1 Cs1 108.54(3) 1_545 1_655
O4 Mg1 Cs1 127.49(10) 3_665 .
O4 Mg1 Cs1 54.395(14) 2_655 .
O4 Mg1 Cs1 54.395(14) . .
O3 Mg1 Cs1 125.708(11) 2_655 .
O3 Mg1 Cs1 125.708(11) . .
O3 Mg1 Cs1 55.08(9) 3_665 .
Cs1 Mg1 Cs1 108.54(3) 1_545 .
Cs1 Mg1 Cs1 108.54(3) 1_655 .
O4 Mg1 Cs1 122.12(8) 3_665 4_665
O4 Mg1 Cs1 122.12(8) 2_655 4_665
O4 Mg1 Cs1 122.12(8) . 4_665
O3 Mg1 Cs1 55.31(10) 2_655 4_665
O3 Mg1 Cs1 55.31(10) . 4_665
O3 Mg1 Cs1 55.31(10) 3_665 4_665
Cs1 Mg1 Cs1 110.39(2) 1_545 4_665
Cs1 Mg1 Cs1 110.39(2) 1_655 4_665
Cs1 Mg1 Cs1 110.39(2) . 4_665
Mg1 O3 Cs1 95.67(11) . 1_545
Mg1 O3 Cs1 97.14(11) . 4_665
Cs1 O3 Cs1 167.19(7) 1_545 4_665
Mg1 O3 H3 122(3) . .
Cs1 O3 H3 90(4) 1_545 .
Cs1 O3 H3 83(4) 4_665 .
Mg1 O4 Cs1 96.84(4) . 1_655
Mg1 O4 Cs1 96.84(4) . .
Cs1 O4 Cs1 164.88(7) 1_655 .
Mg1 O4 H4A 116(3) . .
Cs1 O4 H4A 89.9(3) 1_655 .
Cs1 O4 H4A 89.9(3) . .
Mg1 O4 H4B 130(3) . .
Cs1 O4 H4B 83.14(14) 1_655 .
Cs1 O4 H4B 83.14(15) . .
H4A O4 H4B 114.2(19) . .
O1 P1 O1 110.14(10) . 2
O1 P1 O1 110.14(10) . 3
O1 P1 O1 110.14(10) 2 3
O1 P1 O2 108.80(10) . .
O1 P1 O2 108.80(10) 2 .
O1 P1 O2 108.80(10) 3 .

loop_
_geom_bond_atom_site_label_1
_geom_bond_atom_site_label_2
_geom_bond_distance
_geom_bond_site_symmetry_2
Cs1 O4 3.4852(3) 2_665
Cs1 O4 3.4852(3) 3_675
Cs1 O4 3.4852(3) 1_455
Cs1 O4 3.4852(3) 3_565
Cs1 O4 3.4852(3) .
Cs1 O4 3.4852(3) 2_655
Cs1 O3 3.507(3) 1_565
Cs1 O3 3.507(3) 2
Cs1 O3 3.507(3) 3_665
Cs1 O3 3.716(3) 5_564
Cs1 O3 3.716(3) 4_664
Cs1 O3 3.716(3) 6_554
Mg1 O4 2.063(2) 3_665
Mg1 O4 2.063(2) 2_655
Mg1 O4 2.063(2) .
Mg1 O3 2.090(3) 2_655
Mg1 O3 2.090(3) .
Mg1 O3 2.090(3) 3_665
Mg1 Cs1 4.2561(7) 1_545
Mg1 Cs1 4.2561(7) 1_655
Mg1 Cs1 4.484(2) 4_665
O3 Cs1 3.507(3) 1_545
O3 Cs1 3.716(3) 4_665
O3 H3 0.817(10) .
O4 Cs1 3.4852(3) 1_655
O4 H4A 0.830(10) .
O4 H4B 0.819(10) .
P1 O1 1.536(2) .
P1 O1 1.536(2) 2
P1 O1 1.536(2) 3
P1 O2 1.545(4) .

loop_
_geom_hbond_atom_site_label_D
_geom_hbond_atom_site_label_H
_geom_hbond_atom_site_label_A
_geom_hbond_distance_DH
_geom_hbond_distance_HA
_geom_hbond_distance_DA
_geom_hbond_angle_DHA
_geom_hbond_site_symmetry_A
O3 H3 O1 0.817(10) 1.870(12) 2.6814(19) 172(5) 2_655
O4 H4A O2 0.830(10) 1.821(10) 2.651(3) 180(3) 1_665
O4 H4B O1 0.819(10) 1.831(15) 2.634(3) 166(4) 4_664
